data_7051692
loop_
_publ_author_name
'Giraud, Marion'
'L\'eaustic, Anne'
'Guillot, R\'egis'
'Yu, Pei'
'Dorlet, Pierre'
'M\'etivier, R\'emi'
'Nakatani, Keitaro'

_publ_section_title
;
 Photo-controlled release and uptake of Cu(hfac)2 in solution for a
 binuclear copper complex with a photochromic dithiazolylethene
 bridging ligand
;
_journal_issue 6
_journal_name_full 'New Journal of Chemistry'
_journal_page_first 1380
_journal_paper_doi 10.1039/b901201j
_journal_volume 33
_journal_year 2009
_chemical_formula_moiety 'C43 H18 F30 N4 O8 S2 Zn2 '
_chemical_formula_sum 'C43 H18 F30 N4 O8 S2 Zn2'
_chemical_formula_weight 1483.53
_space_group_IT_number 86
_symmetry_cell_setting tetragonal
_symmetry_Int_Tables_number 86
_symmetry_space_group_name_Hall '-P 4bc'
_symmetry_space_group_name_H-M 'P 42/n :2'
_atom_sites_solution_hydrogens geom
_atom_sites_solution_primary direct
_atom_sites_solution_secondary difmap
_audit_creation_method SHELXL-97
_cell_angle_alpha 90.000
_cell_angle_beta 90.000
_cell_angle_gamma 90.000
_cell_formula_units_Z 4
_cell_length_a 17.681(5)
_cell_length_b 17.681(5)
_cell_length_c 17.726(5)
_cell_measurement_reflns_used 7388
_cell_measurement_temperature 100(1)
_cell_measurement_theta_max 29.51
_cell_measurement_theta_min 2.30
_cell_volume 5541(3)
_computing_cell_refinement 'Bruker SMART'
_computing_data_collection 'Bruker SMART'
_computing_data_reduction 'Bruker SAINT'
_computing_molecular_graphics 'Bruker SHELXTL'
_computing_publication_material 'Bruker SHELXTL'
_computing_structure_refinement 'Bruker SHELXTL'
_computing_structure_solution 'Bruker SHELXTL'
_diffrn_ambient_temperature 100(1)
_diffrn_measured_fraction_theta_full 1.000
_diffrn_measured_fraction_theta_max 0.889
_diffrn_measurement_device_type 'CCD area detector'
_diffrn_measurement_method 'phi and omega scans'
_diffrn_radiation_monochromator graphite
_diffrn_radiation_probe x-ray
_diffrn_radiation_type MoK\a
_diffrn_radiation_wavelength 0.71069
_diffrn_reflns_av_R_equivalents 0.0363
_diffrn_reflns_av_sigmaI/netI 0.0307
_diffrn_reflns_limit_h_max 25
_diffrn_reflns_limit_h_min -24
_diffrn_reflns_limit_k_max 24
_diffrn_reflns_limit_k_min -20
_diffrn_reflns_limit_l_max 24
_diffrn_reflns_limit_l_min -19
_diffrn_reflns_number 55891
_diffrn_reflns_theta_full 25.00
_diffrn_reflns_theta_max 30.76
_diffrn_reflns_theta_min 1.99
_diffrn_source 'fine-focus sealed tube'
_exptl_absorpt_coefficient_mu 1.095
_exptl_absorpt_correction_T_max 0.849
_exptl_absorpt_correction_T_min 0.849
_exptl_absorpt_correction_type psi-scan
_exptl_absorpt_process_details SADABS
_exptl_crystal_colour none
_exptl_crystal_density_diffrn 1.778
_exptl_crystal_density_method 'not measured'
_exptl_crystal_description cube
_exptl_crystal_F_000 2920
_exptl_crystal_size_max 0.150
_exptl_crystal_size_mid 0.150
_exptl_crystal_size_min 0.150
_refine_diff_density_max 1.002
_refine_diff_density_min -1.027
_refine_diff_density_rms 0.127
_refine_ls_goodness_of_fit_ref 1.050
_refine_ls_hydrogen_treatment constr
_refine_ls_matrix_type full
_refine_ls_number_parameters 416
_refine_ls_number_reflns 7680
_refine_ls_number_restraints 0
_refine_ls_restrained_S_all 1.050
_refine_ls_R_factor_all 0.0771
_refine_ls_R_factor_gt 0.0542
_refine_ls_shift/su_max 0.011
_refine_ls_shift/su_mean 0.001
_refine_ls_structure_factor_coef Fsqd
_refine_ls_weighting_details 'calc w=1/[\s^2^(Fo^2^)+(0.0962P)^2^+12.2457P] where P=(Fo^2^+2Fc^2^)/3'
_refine_ls_weighting_scheme calc
_refine_ls_wR_factor_gt 0.1553
_refine_ls_wR_factor_ref 0.1767
_reflns_number_gt 5718
_reflns_number_total 7680
_reflns_threshold_expression >2sigma(I)
_cod_data_source_file b901201j.txt
_cod_data_source_block (hfac)2Zn-1o-Zn(hfac)2
_cod_original_cell_volume 5542(3)
_cod_original_sg_symbol_H-M 'P 42/n'
_cod_original_formula_sum 'C43 H18 F30 N4 O8 S2 Zn2 '
_cod_database_code 7051692

loop_
_symmetry_equiv_pos_as_xyz
'x, y, z'
'-x+1/2, -y+1/2, z'
'-y, x+1/2, z+1/2'
'y+1/2, -x, z+1/2'
'-x, -y, -z'
'x-1/2, y-1/2, -z'
'y, -x-1/2, -z-1/2'
'-y-1/2, x, -z-1/2'

loop_
_atom_site_label
_atom_site_type_symbol
_atom_site_fract_x
_atom_site_fract_y
_atom_site_fract_z
_atom_site_U_iso_or_equiv
_atom_site_adp_type
_atom_site_occupancy
_atom_site_symmetry_multiplicity
_atom_site_calc_flag
_atom_site_refinement_flags
_atom_site_disorder_assembly
_atom_site_disorder_group
C1 C 0.86062(19) 0.23844(18) 0.55955(19) 0.0227(6) Uani 1 1 d . . .
C3 C 0.8573(2) 0.32190(19) 0.5732(2) 0.0342(9) Uani 1 1 d . . .
H3A H 0.8464 0.3475 0.5267 0.051 Uiso 1 1 calc R . .
H3B H 0.9050 0.3390 0.5925 0.051 Uiso 1 1 calc R . .
H3C H 0.8182 0.3328 0.6092 0.051 Uiso 1 1 calc R . .
C4 C 0.82397(17) 0.19524(16) 0.50730(16) 0.0171(5) Uani 1 1 d . . .
C5 C 0.89092(17) 0.10415(16) 0.56134(17) 0.0171(5) Uani 1 1 d . . .
C6 C 0.92130(17) 0.02766(16) 0.57173(17) 0.0177(6) Uani 1 1 d . . .
C7 C 0.98692(18) 0.01263(18) 0.61159(17) 0.0201(6) Uani 1 1 d . . .
H7 H 1.0129 0.0512 0.6361 0.024 Uiso 1 1 calc R . .
C8 C 1.01304(18) -0.06149(18) 0.61413(19) 0.0221(6) Uani 1 1 d . . .
H8 H 1.0571 -0.0733 0.6403 0.027 Uiso 1 1 calc R . .
C9 C 0.97297(19) -0.11740(18) 0.5774(2) 0.0238(7) Uani 1 1 d . . .
H9 H 0.9895 -0.1673 0.5785 0.029 Uiso 1 1 calc R . .
C10 C 0.90779(19) -0.09793(17) 0.53879(19) 0.0223(6) Uani 1 1 d . . .
H10 H 0.8808 -0.1356 0.5140 0.027 Uiso 1 1 calc R . .
C11 C 0.77888(17) 0.22555(16) 0.44426(16) 0.0164(5) Uani 1 1 d . . .
C12 C 0.80486(18) 0.20922(17) 0.36519(18) 0.0205(6) Uani 1 1 d . . .
C13 C 0.7647(4) 0.2610(3) 0.31409(16) 0.0225(17) Uani 0.50 1 d P . .
C14 C 0.5777(2) 0.0531(2) 0.3616(2) 0.0328(8) Uani 1 1 d . . .
C15 C 0.66139(18) 0.03403(18) 0.37483(19) 0.0226(6) Uani 1 1 d . . .
C16 C 0.69866(19) -0.00644(18) 0.31842(19) 0.0235(6) Uani 1 1 d . . .
H16 H 0.6721 -0.0203 0.2753 0.028 Uiso 1 1 calc R . .
C17 C 0.77417(18) -0.02670(17) 0.32466(18) 0.0211(6) Uani 1 1 d . . .
C18 C 0.8113(2) -0.0641(2) 0.2560(2) 0.0341(8) Uani 1 1 d . . .
C19 C 0.6301(4) -0.1854(3) 0.4976(4) 0.0638(17) Uani 1 1 d . . .
C20 C 0.6777(2) -0.1180(2) 0.5272(2) 0.0328(8) Uani 1 1 d . . .
C21 C 0.6592(3) -0.0897(2) 0.5972(2) 0.0431(10) Uani 1 1 d . . .
H21 H 0.6231 -0.1147 0.6262 0.052 Uiso 1 1 calc R . .
C22 C 0.6931(2) -0.0246(2) 0.6257(2) 0.0330(8) Uani 1 1 d . . .
C23 C 0.6745(3) -0.0037(3) 0.7078(2) 0.0524(13) Uani 1 1 d . . .
N1 N 0.88227(15) -0.02659(14) 0.53596(15) 0.0195(5) Uani 1 1 d . . .
N2 N 0.84104(15) 0.11899(14) 0.50909(14) 0.0167(5) Uani 1 1 d . . .
O1 O 0.68686(12) 0.05656(13) 0.43697(13) 0.0222(5) Uani 1 1 d . . .
O2 O 0.81876(12) -0.01784(12) 0.37870(13) 0.0212(4) Uani 1 1 d . . .
O3 O 0.72630(14) -0.09558(13) 0.48226(14) 0.0258(5) Uani 1 1 d . . .
O4 O 0.73689(14) 0.02107(13) 0.59403(13) 0.0241(5) Uani 1 1 d . . .
F1 F 0.80766(14) 0.13629(11) 0.34732(11) 0.0338(5) Uani 1 1 d . . .
F2 F 0.87496(18) 0.2352(2) 0.35486(17) 0.0740(12) Uani 1 1 d . . .
F3 F 0.7413(3) 0.22687(19) 0.2515(2) 0.0354(12) Uani 0.50 1 d P . .
F4 F 0.8069(2) 0.31865(18) 0.2906(2) 0.0317(10) Uani 0.50 1 d P . .
F5 F 0.55884(13) 0.11811(14) 0.39246(17) 0.0471(7) Uani 1 1 d . . .
F6 F 0.53427(14) 0.00051(17) 0.3920(2) 0.0641(9) Uani 1 1 d . . .
F7 F 0.55951(17) 0.0566(2) 0.28930(17) 0.0695(10) Uani 1 1 d . . .
F8 F 0.76665(18) -0.0740(2) 0.19851(17) 0.0723(10) Uani 1 1 d . . .
F9 F 0.8691(3) -0.0261(3) 0.2336(2) 0.136(3) Uani 1 1 d . . .
F10 F 0.8364(3) -0.1306(3) 0.2720(2) 0.127(2) Uani 1 1 d . . .
F11 F 0.66571(18) -0.23007(16) 0.4551(2) 0.0640(9) Uani 1 1 d . . .
F12 F 0.5740(3) -0.1562(3) 0.4475(4) 0.1140(18) Uani 1 1 d . . .
F13 F 0.5871(2) -0.2159(2) 0.5461(2) 0.0881(14) Uani 1 1 d . . .
F14 F 0.7338(3) -0.0091(3) 0.74973(19) 0.1070(18) Uani 1 1 d . . .
F15 F 0.6243(4) -0.0500(3) 0.7392(2) 0.125(2) Uani 1 1 d . . .
F16 F 0.6502(2) 0.06481(18) 0.71542(16) 0.0741(11) Uani 1 1 d . . .
S S 0.91911(5) 0.18126(4) 0.61243(5) 0.02541(19) Uani 1 1 d . . .
Zn Zn 0.78103(2) 0.009384(19) 0.48524(2) 0.01744(12) Uani 1 1 d . . .

loop_
_atom_site_aniso_label
_atom_site_aniso_U_11
_atom_site_aniso_U_22
_atom_site_aniso_U_33
_atom_site_aniso_U_23
_atom_site_aniso_U_13
_atom_site_aniso_U_12
C1 0.0267(16) 0.0180(14) 0.0232(15) 0.0007(12) -0.0064(12) 0.0036(12)
C3 0.049(2) 0.0155(15) 0.038(2) -0.0041(14) -0.0195(17) 0.0053(14)
C4 0.0193(14) 0.0146(13) 0.0173(13) 0.0019(10) 0.0018(11) 0.0029(10)
C5 0.0180(13) 0.0153(13) 0.0180(13) 0.0009(10) 0.0003(11) 0.0014(10)
C6 0.0210(14) 0.0152(13) 0.0171(13) 0.0032(10) 0.0008(11) 0.0015(11)
C7 0.0208(14) 0.0206(14) 0.0190(13) 0.0031(11) -0.0013(11) 0.0015(11)
C8 0.0195(14) 0.0220(15) 0.0249(15) 0.0082(12) -0.0008(12) 0.0042(12)
C9 0.0249(15) 0.0156(14) 0.0310(17) 0.0060(12) 0.0036(13) 0.0047(11)
C10 0.0259(16) 0.0151(14) 0.0259(15) 0.0027(12) 0.0023(13) 0.0010(12)
C11 0.0212(14) 0.0132(12) 0.0148(12) 0.0007(10) 0.0010(11) 0.0020(10)
C12 0.0269(15) 0.0158(14) 0.0188(13) 0.0000(11) 0.0043(12) 0.0025(11)
C13 0.021(5) 0.029(5) 0.017(2) 0.000(3) 0.001(2) 0.009(3)
C14 0.0253(17) 0.0335(19) 0.039(2) -0.0066(16) -0.0082(15) 0.0038(14)
C15 0.0202(14) 0.0214(15) 0.0263(15) -0.0025(12) -0.0037(12) 0.0007(12)
C16 0.0254(15) 0.0223(15) 0.0227(14) -0.0045(12) -0.0044(12) -0.0006(12)
C17 0.0269(16) 0.0172(14) 0.0190(14) -0.0017(11) 0.0033(12) -0.0014(11)
C18 0.0331(19) 0.043(2) 0.0264(17) -0.0128(15) 0.0052(14) 0.0022(16)
C19 0.078(4) 0.040(3) 0.074(4) -0.020(3) 0.033(3) -0.030(3)
C20 0.041(2) 0.0199(16) 0.0375(19) -0.0035(14) 0.0098(16) -0.0080(14)
C21 0.058(3) 0.034(2) 0.038(2) -0.0027(17) 0.023(2) -0.0127(18)
C22 0.048(2) 0.0286(18) 0.0222(16) 0.0005(14) 0.0106(15) 0.0036(16)
C23 0.091(4) 0.041(2) 0.0252(19) -0.0005(17) 0.019(2) -0.001(2)
N1 0.0211(13) 0.0165(12) 0.0209(12) 0.0033(10) 0.0002(10) 0.0024(10)
N2 0.0185(12) 0.0136(11) 0.0179(11) 0.0017(9) -0.0005(9) 0.0014(9)
O1 0.0210(11) 0.0226(11) 0.0229(11) -0.0042(9) -0.0023(9) 0.0045(8)
O2 0.0220(11) 0.0199(10) 0.0217(11) -0.0008(8) 0.0013(8) 0.0011(8)
O3 0.0329(13) 0.0175(11) 0.0271(12) -0.0019(9) 0.0068(10) -0.0028(9)
O4 0.0279(12) 0.0240(11) 0.0205(11) -0.0027(9) 0.0012(9) 0.0013(9)
F1 0.0641(15) 0.0151(9) 0.0220(10) -0.0023(7) 0.0049(10) 0.0070(9)
F2 0.0624(18) 0.115(3) 0.0449(16) -0.0350(17) 0.0355(14) -0.0615(19)
F3 0.052(3) 0.037(3) 0.0175(17) -0.0118(14) -0.0107(19) 0.018(3)
F4 0.038(2) 0.024(2) 0.033(2) 0.0154(17) 0.0167(18) 0.0136(17)
F5 0.0297(12) 0.0422(14) 0.0695(18) -0.0188(13) -0.0105(12) 0.0156(10)
F6 0.0260(12) 0.0516(16) 0.115(3) 0.0072(17) -0.0005(15) -0.0078(11)
F7 0.0464(16) 0.117(3) 0.0452(16) -0.0183(17) -0.0226(13) 0.0333(17)
F8 0.0606(19) 0.115(3) 0.0417(16) -0.0448(17) -0.0058(14) 0.0221(18)
F9 0.116(3) 0.201(5) 0.090(3) -0.096(3) 0.084(3) -0.108(4)
F10 0.212(5) 0.108(3) 0.059(2) -0.008(2) 0.030(3) 0.118(4)
F11 0.0592(18) 0.0428(15) 0.090(2) -0.0349(16) 0.0124(17) -0.0125(13)
F12 0.092(3) 0.085(3) 0.165(5) -0.030(3) -0.061(3) -0.010(2)
F13 0.097(3) 0.063(2) 0.105(3) -0.028(2) 0.047(2) -0.051(2)
F14 0.160(4) 0.130(4) 0.0311(16) -0.0278(19) -0.030(2) 0.073(3)
F15 0.220(6) 0.098(3) 0.056(2) -0.027(2) 0.083(3) -0.070(3)
F16 0.132(3) 0.0562(18) 0.0342(14) -0.0037(13) 0.0291(17) 0.0352(19)
S 0.0328(4) 0.0169(4) 0.0265(4) -0.0013(3) -0.0131(3) 0.0028(3)
Zn 0.01833(19) 0.01580(19) 0.01818(19) -0.00058(12) -0.00051(13) 0.00137(12)

loop_
_atom_type_symbol
_atom_type_description
_atom_type_scat_dispersion_real
_atom_type_scat_dispersion_imag
_atom_type_scat_source
C C 0.0031 0.0016 'International Tables Vol C Tables 4.2.6.8 and 6.1.1.4'
H H 0.0000 0.0000 'International Tables Vol C Tables 4.2.6.8 and 6.1.1.4'
N N 0.0061 0.0033 'International Tables Vol C Tables 4.2.6.8 and 6.1.1.4'
O O 0.0109 0.0061 'International Tables Vol C Tables 4.2.6.8 and 6.1.1.4'
F F 0.0176 0.0103 'International Tables Vol C Tables 4.2.6.8 and 6.1.1.4'
S S 0.1250 0.1239 'International Tables Vol C Tables 4.2.6.8 and 6.1.1.4'
Zn Zn 0.2863 1.4353 'International Tables Vol C Tables 4.2.6.8 and 6.1.1.4'

loop_
_geom_angle_atom_site_label_1
_geom_angle_atom_site_label_2
_geom_angle_atom_site_label_3
_geom_angle
_geom_angle_site_symmetry_1
_geom_angle_site_symmetry_3
_geom_angle_publ_flag
C4 C1 C3 130.0(3) . . ?
C4 C1 S 109.0(2) . . ?
C3 C1 S 120.9(2) . . ?
C1 C3 H3A 109.5 . . ?
C1 C3 H3B 109.5 . . ?
H3A C3 H3B 109.5 . . ?
C1 C3 H3C 109.5 . . ?
H3A C3 H3C 109.5 . . ?
H3B C3 H3C 109.5 . . ?
C1 C4 N2 115.3(3) . . ?
C1 C4 C11 124.6(3) . . ?
N2 C4 C11 119.4(3) . . ?
N2 C5 C6 121.4(3) . . ?
N2 C5 S 114.3(2) . . ?
C6 C5 S 124.2(2) . . ?
N1 C6 C7 122.4(3) . . ?
N1 C6 C5 114.3(3) . . ?
C7 C6 C5 123.2(3) . . ?
C6 C7 C8 118.4(3) . . ?
C6 C7 H7 120.8 . . ?
C8 C7 H7 120.8 . . ?
C9 C8 C7 119.3(3) . . ?
C9 C8 H8 120.4 . . ?
C7 C8 H8 120.3 . . ?
C8 C9 C10 118.9(3) . . ?
C8 C9 H9 120.6 . . ?
C10 C9 H9 120.6 . . ?
N1 C10 C9 122.2(3) . . ?
N1 C10 H10 118.9 . . ?
C9 C10 H10 118.9 . . ?
C4 C11 C12 118.2(3) . . ?
F1 C12 F2 105.5(3) . . ?
F1 C12 C13 118.4(3) . . ?
F2 C12 C13 98.6(3) . . ?
F1 C12 C11 114.8(3) . . ?
F2 C12 C11 110.2(3) . . ?
C13 C12 C11 107.9(3) . . ?
F3 C13 F4 105.10(11) . . ?
F3 C13 C12 112.4(5) . . ?
F4 C13 C12 113.6(5) . . ?
F5 C14 F6 107.3(3) . . ?
F5 C14 F7 107.5(3) . . ?
F6 C14 F7 106.7(4) . . ?
F5 C14 C15 111.9(3) . . ?
F6 C14 C15 110.1(3) . . ?
F7 C14 C15 113.1(3) . . ?
O1 C15 C16 128.5(3) . . ?
O1 C15 C14 114.2(3) . . ?
C16 C15 C14 117.3(3) . . ?
C17 C16 C15 122.0(3) . . ?
C17 C16 H16 119.0 . . ?
C15 C16 H16 119.0 . . ?
O2 C17 C16 129.5(3) . . ?
O2 C17 C18 113.1(3) . . ?
C16 C17 C18 117.4(3) . . ?
F9 C18 F10 105.7(5) . . ?
F9 C18 F8 108.1(4) . . ?
F10 C18 F8 105.0(4) . . ?
F9 C18 C17 111.1(3) . . ?
F10 C18 C17 111.5(3) . . ?
F8 C18 C17 114.9(3) . . ?
F11 C19 F13 116.0(5) . . ?
F11 C19 F12 101.7(5) . . ?
F13 C19 F12 99.1(5) . . ?
F11 C19 C20 114.4(4) . . ?
F13 C19 C20 115.0(5) . . ?
F12 C19 C20 108.0(4) . . ?
O3 C20 C21 129.0(4) . . ?
O3 C20 C19 113.9(4) . . ?
C21 C20 C19 117.0(4) . . ?
C20 C21 C22 121.6(4) . . ?
C20 C21 H21 119.2 . . ?
C22 C21 H21 119.2 . . ?
O4 C22 C21 129.6(3) . . ?
O4 C22 C23 113.6(4) . . ?
C21 C22 C23 116.8(4) . . ?
F14 C23 F16 106.3(5) . . ?
F14 C23 F15 104.8(5) . . ?
F16 C23 F15 108.1(5) . . ?
F14 C23 C22 110.7(4) . . ?
F16 C23 C22 113.4(4) . . ?
F15 C23 C22 113.0(4) . . ?
C10 N1 C6 118.8(3) . . ?
C10 N1 Zn 126.0(2) . . ?
C6 N1 Zn 115.1(2) . . ?
C5 N2 C4 111.1(3) . . ?
C5 N2 Zn 106.19(19) . . ?
C4 N2 Zn 137.1(2) . . ?
C15 O1 Zn 121.9(2) . . ?
C17 O2 Zn 121.8(2) . . ?
C20 O3 Zn 126.0(2) . . ?
C22 O4 Zn 125.5(2) . . ?
C5 S C1 90.28(15) . . ?
O1 Zn O2 88.59(9) . . ?
O1 Zn O4 92.39(9) . . ?
O2 Zn O4 171.76(9) . . ?
O1 Zn O3 88.56(10) . . ?
O2 Zn O3 85.38(9) . . ?
O4 Zn O3 86.46(9) . . ?
O1 Zn N1 173.58(10) . . ?
O2 Zn N1 92.61(10) . . ?
O4 Zn N1 87.32(10) . . ?
O3 Zn N1 97.82(10) . . ?
O1 Zn N2 96.37(9) . . ?
O2 Zn N2 102.76(9) . . ?
O4 Zn N2 85.27(9) . . ?
O3 Zn N2 170.54(9) . . ?
N1 Zn N2 77.21(9) . . ?

loop_
_geom_bond_atom_site_label_1
_geom_bond_atom_site_label_2
_geom_bond_distance
_geom_bond_site_symmetry_2
_geom_bond_publ_flag
C1 C4 1.364(4) . ?
C1 C3 1.497(4) . ?
C1 S 1.724(3) . ?
C3 H3A 0.9600 . ?
C3 H3B 0.9600 . ?
C3 H3C 0.9600 . ?
C4 N2 1.382(4) . ?
C4 C11 1.474(4) . ?
C5 N2 1.306(4) . ?
C5 C6 1.467(4) . ?
C5 S 1.711(3) . ?
C6 N1 1.341(4) . ?
C6 C7 1.384(4) . ?
C7 C8 1.390(4) . ?
C7 H7 0.9300 . ?
C8 C9 1.380(5) . ?
C8 H8 0.9300 . ?
C9 C10 1.383(5) . ?
C9 H9 0.9300 . ?
C10 N1 1.340(4) . ?
C10 H10 0.9300 . ?
C11 C12 1.503(4) . ?
C12 F1 1.329(4) . ?
C12 F2 1.335(4) . ?
C12 C13 1.470(8) . ?
C13 F3 1.3298(11) . ?
C13 F4 1.3298(11) . ?
C14 F5 1.316(4) . ?
C14 F6 1.321(5) . ?
C14 F7 1.323(5) . ?
C14 C15 1.535(5) . ?
C15 O1 1.255(4) . ?
C15 C16 1.395(5) . ?
C16 C17 1.387(5) . ?
C16 H16 0.9300 . ?
C17 O2 1.251(4) . ?
C17 C18 1.532(5) . ?
C18 F9 1.286(5) . ?
C18 F10 1.287(6) . ?
C18 F8 1.301(5) . ?
C19 F11 1.260(6) . ?
C19 F13 1.268(6) . ?
C19 F12 1.429(9) . ?
C19 C20 1.551(6) . ?
C20 O3 1.237(4) . ?
C20 C21 1.378(6) . ?
C21 C22 1.392(6) . ?
C21 H21 0.9300 . ?
C22 O4 1.252(5) . ?
C22 C23 1.537(5) . ?
C23 F14 1.289(7) . ?
C23 F16 1.292(6) . ?
C23 F15 1.331(6) . ?
N1 Zn 2.102(3) . ?
N2 Zn 2.250(3) . ?
O1 Zn 2.049(2) . ?
O2 Zn 2.060(2) . ?
O3 Zn 2.094(2) . ?
O4 Zn 2.090(2) . ?

loop_
_geom_torsion_atom_site_label_1
_geom_torsion_atom_site_label_2
_geom_torsion_atom_site_label_3
_geom_torsion_atom_site_label_4
_geom_torsion
_geom_torsion_site_symmetry_1
_geom_torsion_site_symmetry_2
_geom_torsion_site_symmetry_3
_geom_torsion_site_symmetry_4
_geom_torsion_publ_flag
C3 C1 C4 N2 178.9(4) . . . . ?
S C1 C4 N2 0.4(4) . . . . ?
C3 C1 C4 C11 8.8(6) . . . . ?
S C1 C4 C11 -169.6(2) . . . . ?
N2 C5 C6 N1 -14.1(4) . . . . ?
S C5 C6 N1 168.5(2) . . . . ?
N2 C5 C6 C7 162.6(3) . . . . ?
S C5 C6 C7 -14.8(4) . . . . ?
N1 C6 C7 C8 0.2(5) . . . . ?
C5 C6 C7 C8 -176.2(3) . . . . ?
C6 C7 C8 C9 -0.2(5) . . . . ?
C7 C8 C9 C10 0.1(5) . . . . ?
C8 C9 C10 N1 0.0(5) . . . . ?
C1 C4 C11 C11 -54.1(6) . . . 2_655 ?
N2 C4 C11 C11 136.2(4) . . . 2_655 ?
C1 C4 C11 C12 116.8(3) . . . . ?
N2 C4 C11 C12 -52.8(4) . . . . ?
C11 C11 C12 F1 -126.6(4) 2_655 . . . ?
C4 C11 C12 F1 60.8(4) . . . . ?
C11 C11 C12 F2 114.5(4) 2_655 . . . ?
C4 C11 C12 F2 -58.1(4) . . . . ?
C11 C11 C12 C13 7.8(4) 2_655 . . . ?
C4 C11 C12 C13 -164.8(3) . . . . ?
C11 C11 C12 C13 -16.3(4) 2_655 . . 2_655 ?
C4 C11 C12 C13 171.1(3) . . . 2_655 ?
F1 C12 C13 C13 50.7(11) . . . 2_655 ?
F2 C12 C13 C13 163.5(9) . . . 2_655 ?
C11 C12 C13 C13 -81.9(9) . . . 2_655 ?
F1 C12 C13 F3 -43.6(8) . . . 2_655 ?
F2 C12 C13 F3 69.3(7) . . . 2_655 ?
C11 C12 C13 F3 -176.1(6) . . . 2_655 ?
C13 C12 C13 F3 -94.3(10) 2_655 . . 2_655 ?
F1 C12 C13 F3 -5.4(5) . . . . ?
F2 C12 C13 F3 107.4(4) . . . . ?
C11 C12 C13 F3 -138.0(4) . . . . ?
C13 C12 C13 F3 -56.1(7) 2_655 . . . ?
F1 C12 C13 F4 -124.6(4) . . . . ?
F2 C12 C13 F4 -11.8(5) . . . . ?
C11 C12 C13 F4 102.8(4) . . . . ?
C13 C12 C13 F4 -175.3(13) 2_655 . . . ?
F1 C12 C13 C12 115.7(4) . . . 2_655 ?
F2 C12 C13 C12 -131.5(3) . . . 2_655 ?
C11 C12 C13 C12 -16.9(2) . . . 2_655 ?
C13 C12 C13 C12 65.0(9) 2_655 . . 2_655 ?
F5 C14 C15 O1 33.7(5) . . . . ?
F6 C14 C15 O1 -85.5(4) . . . . ?
F7 C14 C15 O1 155.3(3) . . . . ?
F5 C14 C15 C16 -147.4(3) . . . . ?
F6 C14 C15 C16 93.4(4) . . . . ?
F7 C14 C15 C16 -25.8(5) . . . . ?
O1 C15 C16 C17 -1.2(6) . . . . ?
C14 C15 C16 C17 -179.9(3) . . . . ?
C15 C16 C17 O2 4.5(6) . . . . ?
C15 C16 C17 C18 -174.1(3) . . . . ?
O2 C17 C18 F9 -56.7(5) . . . . ?
C16 C17 C18 F9 122.1(5) . . . . ?
O2 C17 C18 F10 61.0(5) . . . . ?
C16 C17 C18 F10 -120.3(5) . . . . ?
O2 C17 C18 F8 -179.7(4) . . . . ?
C16 C17 C18 F8 -1.0(5) . . . . ?
F11 C19 C20 O3 32.9(7) . . . . ?
F13 C19 C20 O3 170.9(5) . . . . ?
F12 C19 C20 O3 -79.5(5) . . . . ?
F11 C19 C20 C21 -149.2(5) . . . . ?
F13 C19 C20 C21 -11.2(8) . . . . ?
F12 C19 C20 C21 98.4(6) . . . . ?
O3 C20 C21 C22 4.1(8) . . . . ?
C19 C20 C21 C22 -173.4(5) . . . . ?
C20 C21 C22 O4 7.5(8) . . . . ?
C20 C21 C22 C23 -173.4(5) . . . . ?
O4 C22 C23 F14 -66.8(5) . . . . ?
C21 C22 C23 F14 113.9(5) . . . . ?
O4 C22 C23 F16 52.6(6) . . . . ?
C21 C22 C23 F16 -126.7(5) . . . . ?
O4 C22 C23 F15 176.0(5) . . . . ?
C21 C22 C23 F15 -3.3(7) . . . . ?
C9 C10 N1 C6 0.0(5) . . . . ?
C9 C10 N1 Zn -176.0(2) . . . . ?
C7 C6 N1 C10 -0.1(5) . . . . ?
C5 C6 N1 C10 176.6(3) . . . . ?
C7 C6 N1 Zn 176.3(2) . . . . ?
C5 C6 N1 Zn -6.9(3) . . . . ?
C6 C5 N2 C4 -176.7(3) . . . . ?
S C5 N2 C4 1.0(3) . . . . ?
C6 C5 N2 Zn 24.8(3) . . . . ?
S C5 N2 Zn -157.52(15) . . . . ?
C1 C4 N2 C5 -0.9(4) . . . . ?
C11 C4 N2 C5 169.7(3) . . . . ?
C1 C4 N2 Zn 147.9(3) . . . . ?
C11 C4 N2 Zn -41.5(4) . . . . ?
C16 C15 O1 Zn -20.5(5) . . . . ?
C14 C15 O1 Zn 158.3(2) . . . . ?
C16 C17 O2 Zn 14.7(5) . . . . ?
C18 C17 O2 Zn -166.7(2) . . . . ?
C21 C20 O3 Zn -15.7(7) . . . . ?
C19 C20 O3 Zn 161.9(4) . . . . ?
C21 C22 O4 Zn -4.8(6) . . . . ?
C23 C22 O4 Zn 176.0(3) . . . . ?
C13 C13 F3 F3 141.3(18) 2_655 . . 2_655 ?
F4 C13 F3 F3 -18.3(8) . . . 2_655 ?
C12 C13 F3 F3 -142.3(8) . . . 2_655 ?
C12 C13 F3 F3 102.1(7) 2_655 . . 2_655 ?
F3 C13 F3 C13 -141.3(18) 2_655 . . 2_655 ?
F4 C13 F3 C13 -160(2) . . . 2_655 ?
C12 C13 F3 C13 76.5(13) . . . 2_655 ?
C12 C13 F3 C13 -39.1(12) 2_655 . . 2_655 ?
C13 C13 F3 F4 -11.7(15) 2_655 . . 2_655 ?
F3 C13 F3 F4 -152.9(8) 2_655 . . 2_655 ?
F4 C13 F3 F4 -171.2(5) . . . 2_655 ?
C12 C13 F3 F4 64.8(4) . . . 2_655 ?
C12 C13 F3 F4 -50.8(4) 2_655 . . 2_655 ?
C13 C13 F4 F3 -33(3) 2_655 . . 2_655 ?
F3 C13 F4 F3 12.8(5) . . . 2_655 ?
C12 C13 F4 F3 136.1(7) . . . 2_655 ?
C12 C13 F4 F3 -108.6(6) 2_655 . . 2_655 ?
N2 C5 S C1 -0.6(3) . . . . ?
C6 C5 S C1 176.9(3) . . . . ?
C4 C1 S C5 0.1(3) . . . . ?
C3 C1 S C5 -178.5(3) . . . . ?
C15 O1 Zn O2 27.9(3) . . . . ?
C15 O1 Zn O4 -143.9(3) . . . . ?
C15 O1 Zn O3 -57.5(3) . . . . ?
C15 O1 Zn N2 130.6(3) . . . . ?
C17 O2 Zn O1 -25.3(2) . . . . ?
C17 O2 Zn O3 63.4(2) . . . . ?
C17 O2 Zn N1 161.0(2) . . . . ?
C17 O2 Zn N2 -121.5(2) . . . . ?
C22 O4 Zn O1 84.6(3) . . . . ?
C22 O4 Zn O3 -3.8(3) . . . . ?
C22 O4 Zn N1 -101.8(3) . . . . ?
C22 O4 Zn N2 -179.2(3) . . . . ?
C20 O3 Zn O1 -79.3(3) . . . . ?
C20 O3 Zn O2 -168.0(3) . . . . ?
C20 O3 Zn O4 13.2(3) . . . . ?
C20 O3 Zn N1 100.0(3) . . . . ?
C10 N1 Zn O2 -66.6(3) . . . . ?
C6 N1 Zn O2 117.3(2) . . . . ?
C10 N1 Zn O4 105.2(3) . . . . ?
C6 N1 Zn O4 -71.0(2) . . . . ?
C10 N1 Zn O3 19.1(3) . . . . ?
C6 N1 Zn O3 -157.0(2) . . . . ?
C10 N1 Zn N2 -169.1(3) . . . . ?
C6 N1 Zn N2 14.8(2) . . . . ?
C5 N2 Zn O1 159.8(2) . . . . ?
C4 N2 Zn O1 10.0(3) . . . . ?
C5 N2 Zn O2 -110.2(2) . . . . ?
C4 N2 Zn O2 100.0(3) . . . . ?
C5 N2 Zn O4 67.9(2) . . . . ?
C4 N2 Zn O4 -81.8(3) . . . . ?
C5 N2 Zn N1 -20.38(19) . . . . ?
C4 N2 Zn N1 -170.2(3) . . . . ?
